data_4122687
loop_
_publ_author_name
'Aguil\`a, David'
'Barrios, Leon\'i A'
'Velasco, Ver\'onica'
'Roubeau, Olivier'
'Repoll\'es, Ana'
'Alonso, Pablo J.'
'Ses\'e, Javier'
'Teat, Simon J.'
'Luis, Fernando'
'Arom\'i, Guillem'

_publ_section_title
;
 Heterodimetallic [LnLn'] Lanthanide Complexes: Toward a Chemical Design
 of Two-Qubit Molecular Spin Quantum Gates.
;
_journal_issue 40
_journal_name_full 'Journal of the American Chemical Society'
_journal_page_first 14215
_journal_paper_doi 10.1021/ja507809w
_journal_volume 136
_journal_year 2014
_chemical_formula_moiety 'C50 H35 Ce Er N5 O19, 5(C5 H5 N)'
_chemical_formula_sum 'C75 H60 Ce Er N10 O19'
_chemical_formula_weight 1712.71
_chemical_name_systematic
; 
 ? 
;
_space_group_IT_number 14
_symmetry_cell_setting monoclinic
_symmetry_space_group_name_Hall '-P 2ybc'
_symmetry_space_group_name_H-M 'P 1 21/c 1'
_atom_sites_solution_hydrogens geom
_atom_sites_solution_primary direct
_atom_sites_solution_secondary difmap
_audit_creation_method SHELXL-97
_cell_angle_alpha 90.00
_cell_angle_beta 112.521(2)
_cell_angle_gamma 90.00
_cell_formula_units_Z 4
_cell_length_a 14.5502(3)
_cell_length_b 15.8974(3)
_cell_length_c 35.5552(9)
_cell_measurement_reflns_used 11726
_cell_measurement_temperature 150(2)
_cell_measurement_theta_max 28.91
_cell_measurement_theta_min 2.62
_cell_volume 7597.1(3)
_computing_cell_refinement 'CrysAlis171 RED, Oxford Diffraction'
_computing_data_collection 'CrysAlis171 CCD, Oxford Diffraction'
_computing_data_reduction 'CrysAlis171 RED, Oxford Diffraction'
_computing_structure_refinement 'SHELXL-97 (Sheldrick, 1997)'
_computing_structure_solution 'SHELXS-97 (Sheldrick, 1990)'
_diffrn_ambient_temperature 150(2)
_diffrn_detector_area_resol_mean 16.3990
_diffrn_measured_fraction_theta_full 0.998
_diffrn_measured_fraction_theta_max 0.998
_diffrn_measurement_device_type 'Oxford Diffraction Excalibur'
_diffrn_measurement_method '\p and \w scans'
_diffrn_radiation_monochromator graphite
_diffrn_radiation_source 'Enhance (Mo) X-ray Source'
_diffrn_radiation_type MoK\a
_diffrn_radiation_wavelength 0.71073
_diffrn_reflns_av_R_equivalents 0.1115
_diffrn_reflns_av_sigmaI/netI 0.1601
_diffrn_reflns_limit_h_max 17
_diffrn_reflns_limit_h_min -16
_diffrn_reflns_limit_k_max 18
_diffrn_reflns_limit_k_min -18
_diffrn_reflns_limit_l_max 41
_diffrn_reflns_limit_l_min -41
_diffrn_reflns_number 68980
_diffrn_reflns_theta_full 24.70
_diffrn_reflns_theta_max 24.71
_diffrn_reflns_theta_min 2.63
_exptl_absorpt_coefficient_mu 1.765
_exptl_absorpt_correction_T_max 0.91
_exptl_absorpt_correction_T_min 0.61
_exptl_absorpt_correction_type multi-scan
_exptl_absorpt_process_details MULABS
_exptl_crystal_colour yellow
_exptl_crystal_density_diffrn 1.497
_exptl_crystal_density_method 'not measured'
_exptl_crystal_description lath
_exptl_crystal_F_000 3432
_exptl_crystal_size_max 0.31
_exptl_crystal_size_mid 0.06
_exptl_crystal_size_min 0.05
_platon_squeeze_details ' ?'
_refine_diff_density_max 2.078
_refine_diff_density_min -0.815
_refine_diff_density_rms 0.132
_refine_ls_extinction_method none
_refine_ls_goodness_of_fit_ref 0.921
_refine_ls_hydrogen_treatment mixed
_refine_ls_matrix_type full
_refine_ls_number_parameters 940
_refine_ls_number_reflns 12933
_refine_ls_number_restraints 206
_refine_ls_restrained_S_all 0.926
_refine_ls_R_factor_all 0.1170
_refine_ls_R_factor_gt 0.0569
_refine_ls_shift/su_max 0.001
_refine_ls_shift/su_mean 0.000
_refine_ls_structure_factor_coef Fsqd
_refine_ls_weighting_details 'calc w=1/[\s^2^(Fo^2^)+(0.0502P)^2^+0.0000P] where P=(Fo^2^+2Fc^2^)/3'
_refine_ls_weighting_scheme calc
_refine_ls_wR_factor_gt 0.1101
_refine_ls_wR_factor_ref 0.1208
_reflns_number_gt 7432
_reflns_number_total 12933
_reflns_threshold_expression >2sigma(I)
_cod_data_source_file ja507809w_si_002.cif
_cod_data_source_block da177
_cod_depositor_comments 'Adding full bibliography for 4122684--4122688.cif.'
_cod_original_sg_symbol_H-M P21/c
_cod_database_code 4122687

loop_
_symmetry_equiv_pos_as_xyz
'x, y, z'
'-x, y+1/2, -z+1/2'
'-x, -y, -z'
'x, -y-1/2, z-1/2'

loop_
_atom_site_label
_atom_site_type_symbol
_atom_site_fract_x
_atom_site_fract_y
_atom_site_fract_z
_atom_site_U_iso_or_equiv
_atom_site_adp_type
_atom_site_occupancy
_atom_site_symmetry_multiplicity
_atom_site_calc_flag
_atom_site_refinement_flags
Er1 Er 0.07906(3) 0.48781(2) 0.365229(12) 0.02100(12) Uani 1 1 d .
Ce2 Ce 0.17810(4) 0.32287(3) 0.450665(16) 0.02166(14) Uani 1 1 d .
O1 O 0.1640(4) 0.2244(3) 0.50230(18) 0.0272(15) Uani 1 1 d D
H1 H 0.226(3) 0.203(5) 0.510(3) 0.041 Uiso 1 1 d D
O2 O 0.1206(5) 0.1845(4) 0.5528(2) 0.0492(19) Uani 1 1 d .
O3 O 0.0380(4) 0.4416(3) 0.42118(17) 0.0208(13) Uani 1 1 d .
O4 O -0.0351(4) 0.5818(3) 0.37175(17) 0.0223(14) Uani 1 1 d .
O5 O -0.1216(5) 0.6979(4) 0.3198(2) 0.0456(19) Uani 1 1 d .
H5 H -0.0775 0.6616 0.3308 0.068 Uiso 1 1 calc R
O6 O 0.2746(4) 0.1994(3) 0.44575(18) 0.0283(15) Uani 1 1 d .
O7 O 0.4143(5) 0.1338(4) 0.4505(2) 0.050(2) Uani 1 1 d .
O8 O 0.2182(4) 0.4632(3) 0.42449(17) 0.0240(14) Uani 1 1 d .
O9 O 0.1618(4) 0.6170(3) 0.39375(17) 0.0238(14) Uani 1 1 d .
O10 O 0.1042(5) 0.7687(4) 0.3793(2) 0.047(2) Uani 1 1 d .
H10 H 0.0983 0.7161 0.3779 0.071 Uiso 1 1 calc R
O11 O 0.0231(4) 0.5697(3) 0.30687(17) 0.0248(14) Uani 1 1 d .
O12 O 0.0173(5) 0.5876(3) 0.24318(18) 0.0376(18) Uani 1 1 d .
O13 O 0.1061(4) 0.3373(3) 0.37384(16) 0.0226(14) Uani 1 1 d .
O14 O 0.0651(4) 0.2075(3) 0.41563(18) 0.0255(15) Uani 1 1 d .
O15 O 0.0765(5) 0.0681(4) 0.4559(2) 0.0443(18) Uani 1 1 d .
H15 H 0.0959 0.1165 0.4531 0.066 Uiso 1 1 calc R
O16 O 0.2551(5) 0.4172(4) 0.5148(2) 0.0427(18) Uani 1 1 d .
O17 O 0.3527(5) 0.3113(5) 0.5228(2) 0.054(2) Uani 1 1 d .
O18 O 0.3950(6) 0.4118(5) 0.5677(2) 0.068(2) Uani 1 1 d .
O19 O 0.2175(4) 0.4989(3) 0.34492(19) 0.0289(15) Uani 1 1 d D
H19C H 0.232(6) 0.553(2) 0.342(3) 0.043 Uiso 1 1 d D
H19D H 0.263(5) 0.460(4) 0.355(3) 0.043 Uiso 1 1 d D
N1 N 0.0296(5) 0.3451(4) 0.4785(2) 0.0204(17) Uani 1 1 d .
N2 N 0.3498(5) 0.3484(4) 0.4453(2) 0.0274(18) Uani 1 1 d .
N3 N 0.0485(5) 0.4069(4) 0.3030(2) 0.0226(18) Uani 1 1 d .
N5 N 0.3372(7) 0.3806(6) 0.5359(3) 0.041(2) Uani 1 1 d .
N4 N -0.1010(5) 0.4195(4) 0.3357(2) 0.0289(18) Uani 1 1 d .
C1 C 0.1124(7) 0.2285(5) 0.5234(3) 0.029(2) Uani 1 1 d .
C2 C 0.0326(6) 0.2967(5) 0.5104(3) 0.022(2) Uani 1 1 d .
C3 C -0.0312(7) 0.3065(5) 0.5305(3) 0.030(2) Uani 1 1 d .
H3A H -0.0271 0.2708 0.5525 0.036 Uiso 1 1 calc R
C4 C -0.1008(7) 0.3694(6) 0.5176(3) 0.035(2) Uani 1 1 d .
H4A H -0.1456 0.3784 0.5309 0.042 Uiso 1 1 calc R
C5 C -0.1054(7) 0.4201(5) 0.4848(3) 0.025(2) Uani 1 1 d .
H5A H -0.1543 0.4631 0.4751 0.030 Uiso 1 1 calc R
C6 C -0.0384(6) 0.4071(5) 0.4667(3) 0.020(2) Uani 1 1 d .
C7 C -0.0352(7) 0.4597(5) 0.4319(3) 0.023(2) Uani 1 1 d .
C8 C -0.1059(6) 0.5207(5) 0.4151(3) 0.022(2) Uani 1 1 d .
H8A H -0.1598 0.5236 0.4239 0.027 Uiso 1 1 calc R
C9 C -0.1042(7) 0.5800(5) 0.3854(3) 0.026(2) Uani 1 1 d .
C10 C -0.1834(7) 0.6448(5) 0.3702(3) 0.032(2) Uani 1 1 d .
C11 C -0.2581(8) 0.6517(7) 0.3850(4) 0.071(3) Uani 1 1 d U
H11A H -0.2576 0.6149 0.4061 0.085 Uiso 1 1 calc R
C12 C -0.3324(9) 0.7095(7) 0.3703(4) 0.080(3) Uani 1 1 d U
H12A H -0.3833 0.7121 0.3809 0.096 Uiso 1 1 calc R
C13 C -0.3334(8) 0.7655(7) 0.3393(4) 0.072(3) Uani 1 1 d U
H13A H -0.3822 0.8084 0.3297 0.086 Uiso 1 1 calc R
C14 C -0.2629(8) 0.7562(6) 0.3236(3) 0.046(3) Uani 1 1 d .
H14A H -0.2658 0.7912 0.3015 0.055 Uiso 1 1 calc R
C15 C -0.1869(7) 0.6982(5) 0.3382(3) 0.032(2) Uani 1 1 d .
C16 C 0.3650(8) 0.1981(6) 0.4493(3) 0.033(2) Uani 1 1 d .
C17 C 0.4115(7) 0.2840(6) 0.4509(3) 0.033(2) Uani 1 1 d .
C18 C 0.5117(7) 0.2935(6) 0.4589(3) 0.037(3) Uani 1 1 d .
H18A H 0.5537 0.2458 0.4628 0.045 Uiso 1 1 calc R
C19 C 0.5490(7) 0.3736(6) 0.4610(3) 0.042(3) Uani 1 1 d .
H19A H 0.6177 0.3823 0.4667 0.050 Uiso 1 1 calc R
C20 C 0.4847(8) 0.4418(6) 0.4546(3) 0.038(3) Uani 1 1 d .
H20A H 0.5091 0.4977 0.4562 0.045 Uiso 1 1 calc R
C21 C 0.3859(7) 0.4275(5) 0.4459(3) 0.028(2) Uani 1 1 d .
C22 C 0.3061(7) 0.4920(6) 0.4336(3) 0.029(2) Uani 1 1 d .
C23 C 0.3270(6) 0.5764(5) 0.4316(3) 0.024(2) Uani 1 1 d .
H23A H 0.3946 0.5939 0.4424 0.029 Uiso 1 1 calc R
C24 C 0.2511(7) 0.6389(5) 0.4140(3) 0.025(2) Uani 1 1 d .
C25 C 0.2748(7) 0.7303(5) 0.4191(3) 0.029(2) Uani 1 1 d .
C26 C 0.3712(8) 0.7591(6) 0.4407(3) 0.040(3) Uani 1 1 d .
H26A H 0.4236 0.7197 0.4523 0.048 Uiso 1 1 calc R
C27 C 0.3915(9) 0.8444(6) 0.4456(3) 0.050(3) Uani 1 1 d .
H27A H 0.4571 0.8631 0.4612 0.060 Uiso 1 1 calc R
C28 C 0.3180(9) 0.9016(6) 0.4282(3) 0.046(3) Uani 1 1 d .
H28A H 0.3328 0.9600 0.4315 0.055 Uiso 1 1 calc R
C29 C 0.2227(9) 0.8758(6) 0.4059(3) 0.046(3) Uani 1 1 d .
H29A H 0.1719 0.9161 0.3935 0.055 Uiso 1 1 calc R
C30 C 0.2004(7) 0.7894(5) 0.4016(3) 0.028(2) Uani 1 1 d .
C31 C 0.0216(6) 0.5442(5) 0.2725(3) 0.026(2) Uani 1 1 d .
C32 C 0.0261(7) 0.4501(5) 0.2684(3) 0.026(2) Uani 1 1 d .
C33 C 0.0096(7) 0.4104(5) 0.2315(3) 0.030(2) Uani 1 1 d .
H33A H -0.0047 0.4419 0.2072 0.036 Uiso 1 1 calc R
C34 C 0.0148(7) 0.3225(5) 0.2314(3) 0.032(2) Uani 1 1 d .
H34A H 0.0024 0.2932 0.2066 0.039 Uiso 1 1 calc R
C35 C 0.0381(7) 0.2782(5) 0.2673(3) 0.028(2) Uani 1 1 d .
H35A H 0.0444 0.2187 0.2678 0.034 Uiso 1 1 calc R
C36 C 0.0521(6) 0.3221(5) 0.3022(3) 0.022(2) Uani 1 1 d .
C37 C 0.0716(6) 0.2852(5) 0.3431(3) 0.024(2) Uani 1 1 d .
C38 C 0.0453(7) 0.2027(5) 0.3464(3) 0.029(2) Uani 1 1 d .
H38A H 0.0286 0.1678 0.3231 0.034 Uiso 1 1 calc R
C39 C 0.0417(7) 0.1668(5) 0.3825(3) 0.030(2) Uani 1 1 d .
C40 C 0.0057(6) 0.0793(5) 0.3827(3) 0.023(2) Uani 1 1 d .
C41 C -0.0520(7) 0.0391(5) 0.3460(3) 0.037(3) Uani 1 1 d .
H41A H -0.0652 0.0676 0.3210 0.045 Uiso 1 1 calc R
C42 C -0.0904(8) -0.0415(5) 0.3454(3) 0.049(3) Uani 1 1 d .
H42A H -0.1297 -0.0679 0.3204 0.059 Uiso 1 1 calc R
C43 C -0.0693(7) -0.0820(5) 0.3825(3) 0.034(2) Uani 1 1 d U
H43A H -0.0943 -0.1371 0.3829 0.041 Uiso 1 1 calc R
C44 C -0.0138(7) -0.0439(5) 0.4179(3) 0.034(3) Uani 1 1 d .
H44A H -0.0002 -0.0731 0.4428 0.041 Uiso 1 1 calc R
C45 C 0.0233(7) 0.0355(5) 0.4191(3) 0.031(2) Uani 1 1 d .
C46 C -0.1276(7) 0.3482(5) 0.3504(3) 0.026(2) Uani 1 1 d .
H46A H -0.0795 0.3223 0.3737 0.031 Uiso 1 1 calc R
C47 C -0.2194(8) 0.3120(6) 0.3333(3) 0.049(3) Uani 1 1 d .
H47A H -0.2342 0.2621 0.3446 0.059 Uiso 1 1 calc R
C48 C -0.2896(8) 0.3481(7) 0.3000(4) 0.071(4) Uani 1 1 d .
H48A H -0.3534 0.3231 0.2872 0.085 Uiso 1 1 calc R
C49 C -0.2661(8) 0.4230(7) 0.2848(4) 0.059(3) Uani 1 1 d .
H49A H -0.3142 0.4512 0.2623 0.071 Uiso 1 1 calc R
C50 C -0.1709(7) 0.4545(6) 0.3035(3) 0.036(3) Uani 1 1 d .
H50A H -0.1544 0.5042 0.2926 0.043 Uiso 1 1 calc R
N1S N 0.2970(7) 0.1008(6) 0.5359(3) 0.054(3) Uani 1 1 d .
C1S C 0.3386(8) 0.0569(7) 0.5167(4) 0.052(3) Uani 1 1 d .
H1SA H 0.3194 0.0664 0.4883 0.063 Uiso 1 1 calc R
C2S C 0.4078(7) -0.0016(6) 0.5344(3) 0.045(3) Uani 1 1 d .
H2SA H 0.4378 -0.0301 0.5186 0.054 Uiso 1 1 calc R
C3S C 0.4354(8) -0.0207(7) 0.5732(4) 0.059(3) Uani 1 1 d .
H3SA H 0.4823 -0.0640 0.5854 0.070 Uiso 1 1 calc R
C4S C 0.3915(11) 0.0265(9) 0.5960(5) 0.108(4) Uani 1 1 d U
H4SA H 0.4103 0.0175 0.6244 0.129 Uiso 1 1 calc R
C5S C 0.3184(11) 0.0878(9) 0.5748(5) 0.098(4) Uani 1 1 d U
H5SA H 0.2854 0.1190 0.5887 0.118 Uiso 1 1 calc R
N2S N 0.7106(7) 0.1545(5) 0.1696(3) 0.047(2) Uani 1 1 d .
C6S C 0.6225(9) 0.1884(7) 0.1486(4) 0.059(3) Uani 1 1 d .
H6SA H 0.5739 0.1542 0.1290 0.070 Uiso 1 1 calc R
C7S C 0.5971(9) 0.2700(8) 0.1534(4) 0.071(4) Uani 1 1 d .
H7SA H 0.5341 0.2926 0.1368 0.085 Uiso 1 1 calc R
C8S C 0.6639(11) 0.3159(8) 0.1821(5) 0.089(4) Uani 1 1 d U
H8SA H 0.6479 0.3713 0.1875 0.107 Uiso 1 1 calc R
C9S C 0.7550(10) 0.2835(8) 0.2035(5) 0.091(4) Uani 1 1 d U
H9SA H 0.8041 0.3163 0.2236 0.109 Uiso 1 1 calc R
C10S C 0.7753(9) 0.2029(7) 0.1958(4) 0.070(4) Uani 1 1 d .
H10A H 0.8401 0.1813 0.2104 0.084 Uiso 1 1 calc R
N3S N 0.8120(8) 0.1147(6) 0.4916(3) 0.077(2) Uani 1 1 d U
C11S C 0.7540(8) 0.1852(7) 0.4815(4) 0.068(2) Uani 1 1 d U
H11B H 0.7265 0.2059 0.5000 0.082 Uiso 1 1 calc R
C12S C 0.7348(9) 0.2259(8) 0.4464(4) 0.076(3) Uani 1 1 d U
H12B H 0.7007 0.2782 0.4418 0.092 Uiso 1 1 calc R
C13S C 0.7628(9) 0.1945(8) 0.4174(4) 0.084(3) Uani 1 1 d U
H13B H 0.7461 0.2227 0.3921 0.101 Uiso 1 1 calc R
C14S C 0.8134(10) 0.1243(8) 0.4246(4) 0.097(3) Uani 1 1 d U
H14B H 0.8311 0.1014 0.4036 0.117 Uiso 1 1 calc R
C15S C 0.8425(10) 0.0815(8) 0.4614(4) 0.085(3) Uani 1 1 d U
H15A H 0.8814 0.0317 0.4661 0.102 Uiso 1 1 calc R
N4S N 0.3792(6) 0.3979(6) 0.3530(3) 0.100(3) Uani 1 1 d GU
C16S C 0.4670(8) 0.4397(4) 0.3578(3) 0.109(3) Uani 1 1 d GU
H16A H 0.4700 0.4993 0.3596 0.131 Uiso 1 1 calc R
C17S C 0.5503(6) 0.3941(7) 0.3598(3) 0.116(3) Uani 1 1 d GU
H17A H 0.6103 0.4226 0.3630 0.140 Uiso 1 1 calc R
C18S C 0.5459(6) 0.3069(7) 0.3570(3) 0.120(3) Uani 1 1 d GU
H18B H 0.6029 0.2758 0.3584 0.144 Uiso 1 1 calc R
C19S C 0.4582(8) 0.2652(4) 0.3523(3) 0.117(3) Uani 1 1 d GU
H19B H 0.4552 0.2056 0.3504 0.140 Uiso 1 1 calc R
C20S C 0.3748(6) 0.3107(6) 0.3502(3) 0.110(3) Uani 1 1 d GU
H20B H 0.3149 0.2822 0.3470 0.132 Uiso 1 1 calc R
N5S N 0.2301(6) 0.1254(6) 0.2757(3) 0.121(3) Uani 1 1 d GU
C21S C 0.3168(8) 0.1206(6) 0.2682(3) 0.119(3) Uani 1 1 d GU
H21A H 0.3193 0.1449 0.2442 0.143 Uiso 1 1 calc R
C22S C 0.4001(6) 0.0801(7) 0.2957(4) 0.128(3) Uani 1 1 d GU
H22A H 0.4594 0.0768 0.2906 0.153 Uiso 1 1 calc R
C23S C 0.3966(7) 0.0445(6) 0.3309(3) 0.129(4) Uani 1 1 d GU
H23B H 0.4535 0.0168 0.3497 0.154 Uiso 1 1 calc R
C24S C 0.3098(9) 0.0493(6) 0.3384(3) 0.133(4) Uani 1 1 d GU
H24A H 0.3074 0.0249 0.3624 0.160 Uiso 1 1 calc R
C25S C 0.2265(6) 0.0898(6) 0.3109(3) 0.123(3) Uani 1 1 d GU
H25A H 0.1672 0.0931 0.3160 0.147 Uiso 1 1 calc R

loop_
_atom_site_aniso_label
_atom_site_aniso_U_11
_atom_site_aniso_U_22
_atom_site_aniso_U_33
_atom_site_aniso_U_23
_atom_site_aniso_U_13
_atom_site_aniso_U_12
Er1 0.0298(2) 0.0139(2) 0.0214(2) 0.00263(19) 0.01211(19) 0.0018(2)
Ce2 0.0290(3) 0.0156(3) 0.0227(3) 0.0053(2) 0.0125(3) 0.0040(2)
O1 0.034(4) 0.023(3) 0.028(4) 0.017(3) 0.015(4) 0.019(3)
O2 0.062(5) 0.049(4) 0.050(5) 0.032(4) 0.037(4) 0.016(4)
O3 0.020(3) 0.018(3) 0.023(4) 0.003(3) 0.006(3) 0.006(3)
O4 0.026(4) 0.018(3) 0.025(4) -0.001(3) 0.012(3) 0.001(3)
O5 0.047(5) 0.042(4) 0.053(5) 0.035(4) 0.026(4) 0.023(3)
O6 0.033(4) 0.016(3) 0.044(4) 0.006(3) 0.024(4) 0.013(3)
O7 0.046(5) 0.030(4) 0.079(6) 0.009(4) 0.031(4) 0.017(4)
O8 0.023(4) 0.022(3) 0.024(4) 0.004(3) 0.006(3) -0.005(3)
O9 0.025(4) 0.021(3) 0.024(4) -0.001(3) 0.008(3) -0.005(3)
O10 0.041(5) 0.019(4) 0.072(6) -0.002(3) 0.011(4) 0.004(3)
O11 0.042(4) 0.015(3) 0.020(4) 0.006(3) 0.015(3) 0.009(3)
O12 0.076(5) 0.018(3) 0.025(4) 0.009(3) 0.027(4) 0.008(3)
O13 0.033(4) 0.011(3) 0.022(4) 0.011(3) 0.010(3) 0.006(3)
O14 0.041(4) 0.013(3) 0.027(4) -0.002(3) 0.018(3) -0.004(3)
O15 0.064(5) 0.023(4) 0.037(5) 0.008(3) 0.009(4) -0.010(3)
O16 0.056(5) 0.036(4) 0.031(4) -0.005(3) 0.011(4) -0.002(4)
O17 0.057(5) 0.069(5) 0.043(5) 0.004(4) 0.025(4) 0.023(4)
O18 0.062(6) 0.095(6) 0.032(5) 0.004(4) 0.000(4) -0.049(5)
O19 0.037(4) 0.014(3) 0.042(4) 0.000(3) 0.021(3) 0.002(3)
N1 0.026(4) 0.015(4) 0.022(4) -0.003(3) 0.011(4) 0.001(3)
N2 0.030(5) 0.027(4) 0.024(5) 0.010(4) 0.009(4) 0.009(4)
N3 0.035(5) 0.016(4) 0.020(4) 0.000(3) 0.014(4) 0.004(3)
N5 0.035(6) 0.056(7) 0.030(6) 0.012(5) 0.011(5) -0.013(5)
N4 0.031(5) 0.035(5) 0.022(5) 0.000(4) 0.012(4) 0.010(4)
C1 0.040(6) 0.027(6) 0.028(6) -0.005(5) 0.022(5) -0.010(5)
C2 0.028(6) 0.016(5) 0.026(6) 0.001(4) 0.015(5) -0.006(4)
C3 0.041(6) 0.025(5) 0.028(6) 0.008(4) 0.017(5) 0.001(5)
C4 0.037(6) 0.046(6) 0.033(6) -0.010(5) 0.026(5) -0.012(5)
C5 0.037(6) 0.016(5) 0.028(6) 0.001(4) 0.019(5) 0.001(4)
C6 0.034(6) 0.009(4) 0.023(5) -0.001(4) 0.017(5) 0.004(4)
C7 0.028(6) 0.021(5) 0.021(5) -0.006(4) 0.013(5) -0.006(4)
C8 0.017(5) 0.021(5) 0.028(5) 0.005(4) 0.007(4) 0.005(4)
C9 0.029(6) 0.019(5) 0.026(6) -0.003(4) 0.005(5) -0.001(4)
C10 0.033(6) 0.027(5) 0.038(6) 0.007(5) 0.014(5) 0.005(5)
C11 0.068(7) 0.074(7) 0.093(8) 0.060(6) 0.057(6) 0.048(5)
C12 0.069(6) 0.088(7) 0.104(8) 0.059(5) 0.055(6) 0.053(5)
C13 0.059(7) 0.075(7) 0.094(8) 0.054(5) 0.042(6) 0.056(6)
C14 0.049(7) 0.029(6) 0.053(8) 0.010(5) 0.011(6) 0.006(5)
C15 0.033(6) 0.026(6) 0.036(6) 0.006(5) 0.013(5) 0.006(5)
C16 0.046(7) 0.030(6) 0.031(6) 0.010(5) 0.024(6) 0.010(5)
C17 0.037(7) 0.045(6) 0.021(6) 0.011(5) 0.016(5) 0.012(5)
C18 0.034(7) 0.041(6) 0.039(7) 0.013(5) 0.016(5) 0.014(5)
C19 0.021(6) 0.056(7) 0.041(7) 0.010(6) 0.005(5) 0.006(5)
C20 0.048(7) 0.033(6) 0.035(6) 0.004(5) 0.018(6) 0.000(5)
C21 0.023(6) 0.031(6) 0.029(6) 0.010(4) 0.010(5) 0.001(5)
C22 0.034(6) 0.033(6) 0.024(5) 0.005(5) 0.016(5) 0.009(5)
C23 0.015(5) 0.027(5) 0.023(5) 0.006(4) -0.002(4) -0.002(4)
C24 0.031(6) 0.029(5) 0.017(5) 0.007(4) 0.011(5) -0.006(5)
C25 0.043(7) 0.023(6) 0.022(6) 0.000(4) 0.014(5) -0.007(5)
C26 0.045(7) 0.038(6) 0.034(7) 0.008(5) 0.011(6) -0.013(5)
C27 0.062(8) 0.036(7) 0.039(7) 0.001(5) 0.004(6) -0.021(6)
C28 0.067(9) 0.033(6) 0.042(7) -0.006(6) 0.027(7) -0.028(6)
C29 0.077(9) 0.019(6) 0.054(8) 0.006(5) 0.038(7) 0.005(6)
C30 0.031(6) 0.024(6) 0.034(6) -0.001(5) 0.017(5) -0.010(5)
C31 0.025(6) 0.022(5) 0.031(6) 0.007(5) 0.010(5) 0.003(4)
C32 0.042(6) 0.011(5) 0.026(6) 0.001(4) 0.017(5) -0.002(4)
C33 0.049(7) 0.022(5) 0.017(6) 0.000(4) 0.010(5) -0.004(5)
C34 0.057(7) 0.020(5) 0.023(5) -0.008(4) 0.019(5) 0.000(5)
C35 0.053(7) 0.013(5) 0.024(6) 0.002(4) 0.020(5) 0.000(4)
C36 0.024(5) 0.011(5) 0.035(6) 0.011(4) 0.017(5) 0.003(4)
C37 0.030(6) 0.019(5) 0.026(6) 0.002(4) 0.015(5) 0.003(4)
C38 0.044(6) 0.014(5) 0.028(6) 0.005(4) 0.015(5) 0.005(4)
C39 0.040(6) 0.016(5) 0.035(6) 0.005(5) 0.013(5) 0.002(4)
C40 0.036(6) 0.011(5) 0.025(6) -0.004(4) 0.016(5) -0.003(4)
C41 0.059(8) 0.028(6) 0.030(6) 0.004(5) 0.023(6) -0.001(5)
C42 0.093(9) 0.019(6) 0.048(8) -0.007(5) 0.040(7) -0.014(6)
C43 0.049(6) 0.013(4) 0.047(6) 0.006(4) 0.025(5) -0.007(4)
C44 0.046(7) 0.013(5) 0.046(7) 0.011(5) 0.022(6) 0.004(5)
C45 0.040(6) 0.017(6) 0.039(7) 0.009(5) 0.018(6) 0.007(4)
C46 0.033(6) 0.026(5) 0.020(5) 0.004(4) 0.011(5) 0.001(5)
C47 0.042(7) 0.050(7) 0.051(8) 0.000(6) 0.014(6) -0.019(6)
C48 0.037(8) 0.069(9) 0.083(10) 0.001(8) -0.006(7) -0.022(6)
C49 0.035(7) 0.071(8) 0.056(8) 0.019(7) 0.002(6) -0.001(6)
C50 0.044(7) 0.033(6) 0.036(7) -0.001(5) 0.020(6) -0.009(5)
N1S 0.053(7) 0.063(6) 0.034(6) -0.001(5) 0.004(5) 0.005(5)
C1S 0.056(8) 0.043(7) 0.054(8) 0.006(6) 0.017(7) -0.006(6)
C2S 0.035(6) 0.034(6) 0.060(8) 0.002(6) 0.011(6) -0.003(5)
C3S 0.058(8) 0.051(7) 0.058(8) 0.026(7) 0.013(7) 0.031(6)
C4S 0.121(7) 0.121(7) 0.079(7) 0.010(6) 0.037(6) 0.043(5)
C5S 0.119(7) 0.110(7) 0.079(7) -0.001(6) 0.051(6) 0.047(5)
N2S 0.053(6) 0.042(6) 0.055(7) -0.009(5) 0.031(6) 0.003(5)
C6S 0.059(9) 0.059(8) 0.064(9) -0.002(7) 0.031(8) 0.000(7)
C7S 0.041(8) 0.072(9) 0.105(12) 0.004(8) 0.034(8) 0.022(7)
C8S 0.077(6) 0.069(6) 0.115(7) -0.019(6) 0.031(6) 0.007(5)
C9S 0.074(6) 0.073(6) 0.114(7) -0.024(6) 0.023(6) 0.001(5)
C10S 0.045(8) 0.055(8) 0.101(11) -0.028(8) 0.019(8) 0.008(6)
N3S 0.074(6) 0.080(5) 0.087(5) 0.021(4) 0.042(5) 0.022(4)
C11S 0.060(5) 0.069(6) 0.083(6) 0.003(4) 0.035(5) 0.009(4)
C12S 0.058(6) 0.072(6) 0.104(6) 0.025(4) 0.037(5) 0.013(4)
C13S 0.072(6) 0.097(6) 0.105(6) 0.063(5) 0.056(5) 0.039(4)
C14S 0.094(6) 0.116(6) 0.102(6) 0.059(5) 0.061(5) 0.061(5)
C15S 0.085(6) 0.095(6) 0.097(6) 0.050(4) 0.057(5) 0.056(5)
N4S 0.104(6) 0.109(6) 0.099(6) 0.026(6) 0.052(6) 0.046(5)
C16S 0.108(7) 0.130(6) 0.107(7) 0.023(7) 0.059(7) 0.040(5)
C17S 0.111(6) 0.150(7) 0.109(7) 0.022(7) 0.065(7) 0.045(6)
C18S 0.120(7) 0.149(7) 0.106(7) 0.020(7) 0.059(7) 0.059(6)
C19S 0.117(7) 0.124(6) 0.110(7) 0.011(7) 0.045(7) 0.058(5)
C20S 0.109(6) 0.111(6) 0.109(7) 0.015(7) 0.040(6) 0.051(5)
N5S 0.102(6) 0.145(7) 0.102(7) -0.006(6) 0.024(6) 0.026(6)
C21S 0.099(7) 0.145(8) 0.096(7) -0.002(6) 0.019(6) 0.027(7)
C22S 0.099(7) 0.152(8) 0.109(8) 0.003(6) 0.013(6) 0.025(6)
C23S 0.092(7) 0.146(8) 0.119(8) 0.017(6) 0.008(7) 0.022(7)
C24S 0.100(7) 0.152(8) 0.124(8) 0.015(6) 0.017(6) 0.014(7)
C25S 0.093(7) 0.146(8) 0.115(8) 0.005(6) 0.023(6) 0.017(6)

loop_
_atom_type_symbol
_atom_type_description
_atom_type_scat_dispersion_real
_atom_type_scat_dispersion_imag
_atom_type_scat_source
C C 0.0033 0.0016 'International Tables Vol C Tables 4.2.6.8 and 6.1.1.4'
H H 0.0000 0.0000 'International Tables Vol C Tables 4.2.6.8 and 6.1.1.4'
N N 0.0061 0.0033 'International Tables Vol C Tables 4.2.6.8 and 6.1.1.4'
O O 0.0106 0.0060 'International Tables Vol C Tables 4.2.6.8 and 6.1.1.4'
Ce Ce -0.2486 2.6331 'International Tables Vol C Tables 4.2.6.8 and 6.1.1.4'
Er Er -0.2586 4.9576 'International Tables Vol C Tables 4.2.6.8 and 6.1.1.4'

loop_
_geom_angle_atom_site_label_1
_geom_angle_atom_site_label_2
_geom_angle_atom_site_label_3
_geom_angle
O4 Er1 O11 72.96(19)
O4 Er1 O8 115.29(19)
O11 Er1 O8 142.19(19)
O4 Er1 O19 134.68(18)
O11 Er1 O19 74.7(2)
O8 Er1 O19 75.2(2)
O4 Er1 O9 70.58(18)
O11 Er1 O9 81.06(19)
O8 Er1 O9 68.92(18)
O19 Er1 O9 73.77(18)
O4 Er1 O3 72.46(18)
O11 Er1 O3 143.18(19)
O8 Er1 O3 66.72(18)
O19 Er1 O3 141.1(2)
O9 Er1 O3 98.96(18)
O4 Er1 O13 135.52(18)
O11 Er1 O13 130.68(18)
O8 Er1 O13 71.15(18)
O19 Er1 O13 89.78(18)
O9 Er1 O13 139.47(19)
O3 Er1 O13 70.92(17)
O4 Er1 N3 122.8(2)
O11 Er1 N3 66.8(2)
O8 Er1 N3 121.6(2)
O19 Er1 N3 69.4(2)
O9 Er1 N3 136.0(2)
O3 Er1 N3 124.8(2)
O13 Er1 N3 63.9(2)
O4 Er1 N4 70.5(2)
O11 Er1 N4 85.5(2)
O8 Er1 N4 132.3(2)
O19 Er1 N4 136.8(2)
O9 Er1 N4 141.0(2)
O3 Er1 N4 71.4(2)
O13 Er1 N4 74.6(2)
N3 Er1 N4 67.5(2)
O4 Er1 Ce2 115.30(14)
O11 Er1 Ce2 170.41(13)
O8 Er1 Ce2 40.42(13)
O19 Er1 Ce2 100.62(14)
O9 Er1 Ce2 105.90(13)
O3 Er1 Ce2 43.49(12)
O13 Er1 Ce2 40.08(13)
N3 Er1 Ce2 103.80(15)
N4 Er1 Ce2 92.73(16)
O6 Ce2 O14 70.01(19)
O6 Ce2 O1 76.12(18)
O14 Ce2 O1 71.1(2)
O6 Ce2 O13 90.41(18)
O14 Ce2 O13 66.51(17)
O1 Ce2 O13 137.56(19)
O6 Ce2 O8 116.88(18)
O14 Ce2 O8 131.65(18)
O1 Ce2 O8 155.64(19)
O13 Ce2 O8 65.68(17)
O6 Ce2 O16 117.2(2)
O14 Ce2 O16 148.77(19)
O1 Ce2 O16 81.1(2)
O13 Ce2 O16 139.03(18)
O8 Ce2 O16 74.63(19)
O6 Ce2 N2 62.0(2)
O14 Ce2 N2 123.5(2)
O1 Ce2 N2 120.3(2)
O13 Ce2 N2 85.38(19)
O8 Ce2 N2 58.78(19)
O16 Ce2 N2 82.6(2)
O6 Ce2 O3 154.72(19)
O14 Ce2 O3 93.79(17)
O1 Ce2 O3 117.92(17)
O13 Ce2 O3 64.91(16)
O8 Ce2 O3 59.41(17)
O16 Ce2 O3 86.80(19)
N2 Ce2 O3 117.92(19)
O6 Ce2 N1 133.18(19)
O14 Ce2 N1 79.12(18)
O1 Ce2 N1 60.73(19)
O13 Ce2 N1 108.80(19)
O8 Ce2 N1 109.93(18)
O16 Ce2 N1 75.0(2)
N2 Ce2 N1 157.2(2)
O3 Ce2 N1 57.30(18)
O6 Ce2 O17 71.0(2)
O14 Ce2 O17 127.0(2)
O1 Ce2 O17 65.8(2)
O13 Ce2 O17 146.78(18)
O8 Ce2 O17 97.7(2)
O16 Ce2 O17 46.3(2)
N2 Ce2 O17 61.7(2)
O3 Ce2 O17 132.99(19)
N1 Ce2 O17 103.9(2)
O6 Ce2 Er1 122.61(13)
O14 Ce2 Er1 97.62(13)
O1 Ce2 Er1 154.40(13)
O13 Ce2 Er1 38.05(11)
O8 Ce2 Er1 36.02(13)
O16 Ce2 Er1 101.78(15)
N2 Ce2 Er1 85.19(15)
O3 Ce2 Er1 38.08(11)
N1 Ce2 Er1 95.10(14)
O17 Ce2 Er1 133.74(15)
C1 O1 Ce2 130.6(5)
C1 O1 H1 126(6)
Ce2 O1 H1 97(5)
C7 O3 Er1 132.1(5)
C7 O3 Ce2 129.1(5)
Er1 O3 Ce2 98.43(18)
C9 O4 Er1 136.5(5)
C15 O5 H5 109.5
C16 O6 Ce2 127.1(5)
C22 O8 Er1 127.4(5)
C22 O8 Ce2 124.3(5)
Er1 O8 Ce2 103.6(2)
C24 O9 Er1 135.5(5)
C30 O10 H10 109.5
C31 O11 Er1 123.3(5)
C37 O13 Er1 121.8(5)
C37 O13 Ce2 135.3(5)
Er1 O13 Ce2 101.9(2)
C39 O14 Ce2 137.6(5)
C45 O15 H15 109.5
N5 O16 Ce2 104.1(6)
N5 O17 Ce2 93.0(6)
Er1 O19 H19C 112(5)
Er1 O19 H19D 116(6)
H19C O19 H19D 123(8)
C6 N1 C2 117.4(7)
C6 N1 Ce2 125.0(5)
C2 N1 Ce2 117.0(5)
C17 N2 C21 118.5(8)
C17 N2 Ce2 118.8(6)
C21 N2 Ce2 121.1(5)
C32 N3 C36 119.3(7)
C32 N3 Er1 117.3(5)
C36 N3 Er1 123.4(5)
O18 N5 O17 122.8(10)
O18 N5 O16 120.8(10)
O17 N5 O16 116.3(9)
C50 N4 C46 116.2(8)
C50 N4 Er1 118.9(6)
C46 N4 Er1 124.8(6)
O2 C1 O1 126.7(9)
O2 C1 C2 118.7(8)
O1 C1 C2 114.6(8)
N1 C2 C3 123.8(8)
N1 C2 C1 115.7(7)
C3 C2 C1 120.5(8)
C4 C3 C2 117.8(8)
C4 C3 H3A 121.1
C2 C3 H3A 121.1
C3 C4 C5 119.4(8)
C3 C4 H4A 120.3
C5 C4 H4A 120.3
C6 C5 C4 119.2(8)
C6 C5 H5A 120.4
C4 C5 H5A 120.4
N1 C6 C5 122.2(7)
N1 C6 C7 114.4(7)
C5 C6 C7 123.4(7)
O3 C7 C8 126.3(8)
O3 C7 C6 113.9(7)
C8 C7 C6 119.8(7)
C7 C8 C9 124.7(8)
C7 C8 H8A 117.7
C9 C8 H8A 117.7
O4 C9 C8 122.6(8)
O4 C9 C10 117.5(8)
C8 C9 C10 119.9(8)
C11 C10 C15 118.0(8)
C11 C10 C9 122.1(8)
C15 C10 C9 119.8(8)
C12 C11 C10 122.3(10)
C12 C11 H11A 118.9
C10 C11 H11A 118.9
C11 C12 C13 119.5(10)
C11 C12 H12A 120.3
C13 C12 H12A 120.3
C14 C13 C12 118.2(9)
C14 C13 H13A 120.9
C12 C13 H13A 120.9
C13 C14 C15 122.9(10)
C13 C14 H14A 118.6
C15 C14 H14A 118.6
O5 C15 C14 115.6(8)
O5 C15 C10 125.3(8)
C14 C15 C10 119.0(9)
O7 C16 O6 125.5(8)
O7 C16 C17 119.7(9)
O6 C16 C17 114.7(8)
N2 C17 C18 123.2(9)
N2 C17 C16 115.0(8)
C18 C17 C16 121.8(9)
C19 C18 C17 118.4(9)
C19 C18 H18A 120.8
C17 C18 H18A 120.8
C18 C19 C20 119.1(9)
C18 C19 H19A 120.5
C20 C19 H19A 120.5
C21 C20 C19 119.3(9)
C21 C20 H20A 120.4
C19 C20 H20A 120.4
N2 C21 C20 121.5(8)
N2 C21 C22 112.4(8)
C20 C21 C22 125.9(8)
O8 C22 C23 123.7(8)
O8 C22 C21 114.8(8)
C23 C22 C21 121.5(8)
C22 C23 C24 123.0(8)
C22 C23 H23A 118.5
C24 C23 H23A 118.5
O9 C24 C23 120.4(8)
O9 C24 C25 118.4(8)
C23 C24 C25 121.2(8)
C30 C25 C26 118.2(8)
C30 C25 C24 120.1(8)
C26 C25 C24 121.7(9)
C27 C26 C25 120.8(10)
C27 C26 H26A 119.6
C25 C26 H26A 119.6
C28 C27 C26 120.3(10)
C28 C27 H27A 119.8
C26 C27 H27A 119.8
C27 C28 C29 120.6(10)
C27 C28 H28A 119.7
C29 C28 H28A 119.7
C28 C29 C30 119.7(10)
C28 C29 H29A 120.1
C30 C29 H29A 120.1
O10 C30 C25 123.4(8)
O10 C30 C29 116.3(9)
C25 C30 C29 120.3(9)
O12 C31 O11 127.4(8)
O12 C31 C32 117.6(8)
O11 C31 C32 114.9(8)
N3 C32 C33 122.0(7)
N3 C32 C31 115.1(8)
C33 C32 C31 122.9(8)
C32 C33 C34 117.8(8)
C32 C33 H33A 121.1
C34 C33 H33A 121.1
C35 C34 C33 119.9(8)
C35 C34 H34A 120.0
C33 C34 H34A 120.0
C36 C35 C34 118.5(7)
C36 C35 H35A 120.7
C34 C35 H35A 120.7
N3 C36 C35 122.4(8)
N3 C36 C37 111.4(7)
C35 C36 C37 126.2(7)
O13 C37 C38 124.0(8)
O13 C37 C36 115.8(7)
C38 C37 C36 119.9(8)
C37 C38 C39 124.3(8)
C37 C38 H38A 117.8
C39 C38 H38A 117.8
O14 C39 C38 122.8(8)
O14 C39 C40 116.2(8)
C38 C39 C40 121.0(8)
C45 C40 C41 117.6(8)
C45 C40 C39 121.9(8)
C41 C40 C39 120.5(8)
C42 C41 C40 121.7(9)
C42 C41 H41A 119.1
C40 C41 H41A 119.1
C41 C42 C43 117.9(10)
C41 C42 H42A 121.0
C43 C42 H42A 121.0
C44 C43 C42 120.7(9)
C44 C43 H43A 119.6
C42 C43 H43A 119.6
C43 C44 C45 122.1(9)
C43 C44 H44A 118.9
C45 C44 H44A 118.9
O15 C45 C44 117.4(8)
O15 C45 C40 122.7(8)
C44 C45 C40 119.9(9)
N4 C46 C47 123.6(9)
N4 C46 H46A 118.2
C47 C46 H46A 118.2
C48 C47 C46 119.3(10)
C48 C47 H47A 120.4
C46 C47 H47A 120.4
C47 C48 C49 118.8(10)
C47 C48 H48A 120.6
C49 C48 H48A 120.6
C50 C49 C48 118.1(10)
C50 C49 H49A 121.0
C48 C49 H49A 121.0
N4 C50 C49 124.0(9)
N4 C50 H50A 118.0
C49 C50 H50A 118.0
C1S N1S C5S 120.5(11)
N1S C1S C2S 123.4(12)
N1S C1S H1SA 118.3
C2S C1S H1SA 118.3
C3S C2S C1S 121.9(11)
C3S C2S H2SA 119.1
C1S C2S H2SA 119.1
C2S C3S C4S 116.8(11)
C2S C3S H3SA 121.6
C4S C3S H3SA 121.6
C3S C4S C5S 117.8(13)
C3S C4S H4SA 121.1
C5S C4S H4SA 121.1
N1S C5S C4S 119.5(12)
N1S C5S H5SA 120.3
C4S C5S H5SA 120.3
C10S N2S C6S 116.4(10)
N2S C6S C7S 124.1(12)
N2S C6S H6SA 118.0
C7S C6S H6SA 118.0
C8S C7S C6S 117.4(12)
C8S C7S H7SA 121.3
C6S C7S H7SA 121.3
C7S C8S C9S 119.8(13)
C7S C8S H8SA 120.1
C9S C8S H8SA 120.1
C8S C9S C10S 119.0(14)
C8S C9S H9SA 120.5
C10S C9S H9SA 120.5
N2S C10S C9S 123.2(12)
N2S C10S H10A 118.4
C9S C10S H10A 118.4
C11S N3S C15S 116.8(11)
C12S C11S N3S 121.9(12)
C12S C11S H11B 119.0
N3S C11S H11B 119.0
C11S C12S C13S 121.4(13)
C11S C12S H12B 119.3
C13S C12S H12B 119.3
C14S C13S C12S 118.8(13)
C14S C13S H13B 120.6
C12S C13S H13B 120.6
C13S C14S C15S 123.2(14)
C13S C14S H14B 118.4
C15S C14S H14B 118.4
C14S C15S N3S 117.5(11)
C14S C15S H15A 121.2
N3S C15S H15A 121.2
C16S N4S C20S 120.0
C17S C16S N4S 120.0
C17S C16S H16A 120.0
N4S C16S H16A 120.0
C16S C17S C18S 120.0
C16S C17S H17A 120.0
C18S C17S H17A 120.0
C19S C18S C17S 120.0
C19S C18S H18B 120.0
C17S C18S H18B 120.0
C18S C19S C20S 120.0
C18S C19S H19B 120.0
C20S C19S H19B 120.0
C19S C20S N4S 120.0
C19S C20S H20B 120.0
N4S C20S H20B 120.0
C21S N5S C25S 120.0
C22S C21S N5S 120.0
C22S C21S H21A 120.0
N5S C21S H21A 120.0
C21S C22S C23S 120.0
C21S C22S H22A 120.0
C23S C22S H22A 120.0
C24S C23S C22S 120.0
C24S C23S H23B 120.0
C22S C23S H23B 120.0
C23S C24S C25S 120.0
C23S C24S H24A 120.0
C25S C24S H24A 120.0
C24S C25S N5S 120.0
C24S C25S H25A 120.0
N5S C25S H25A 120.0

loop_
_geom_bond_atom_site_label_1
_geom_bond_atom_site_label_2
_geom_bond_distance
Er1 O4 2.312(5)
Er1 O11 2.317(5)
Er1 O8 2.329(6)
Er1 O19 2.392(6)
Er1 O9 2.400(5)
Er1 O3 2.401(5)
Er1 O13 2.425(5)
Er1 N3 2.447(6)
Er1 N4 2.652(7)
Er1 Ce2 3.8505(6)
Ce2 O6 2.458(5)
Ce2 O14 2.460(5)
Ce2 O1 2.480(5)
Ce2 O13 2.534(5)
Ce2 O8 2.568(5)
Ce2 O16 2.597(6)
Ce2 N2 2.609(7)
Ce2 O3 2.679(5)
Ce2 N1 2.722(6)
Ce2 O17 2.843(7)
O1 C1 1.251(10)
O1 H1 0.90(7)
O2 C1 1.224(10)
O3 C7 1.294(9)
O4 C9 1.273(10)
O5 C15 1.343(10)
O5 H5 0.8400
O6 C16 1.272(10)
O7 C16 1.241(10)
O8 C22 1.277(10)
O9 C24 1.269(10)
O10 C30 1.359(10)
O10 H10 0.8400
O11 C31 1.280(10)
O12 C31 1.231(10)
O13 C37 1.307(9)
O14 C39 1.271(10)
O15 C45 1.342(11)
O15 H15 0.8400
O16 N5 1.283(10)
O17 N5 1.249(10)
O18 N5 1.225(10)
O19 H19C 0.90(2)
O19 H19D 0.88(8)
N1 C6 1.344(9)
N1 C2 1.358(10)
N2 C17 1.325(10)
N2 C21 1.359(10)
N3 C32 1.338(10)
N3 C36 1.350(9)
N4 C50 1.329(11)
N4 C46 1.363(10)
C1 C2 1.526(12)
C2 C3 1.380(11)
C3 C4 1.371(12)
C3 H3A 0.9500
C4 C5 1.401(11)
C4 H4A 0.9500
C5 C6 1.374(11)
C5 H5A 0.9500
C6 C7 1.507(11)
C7 C8 1.374(11)
C8 C9 1.422(11)
C8 H8A 0.9500
C9 C10 1.485(12)
C10 C11 1.381(13)
C10 C15 1.405(12)
C11 C12 1.361(13)
C11 H11A 0.9500
C12 C13 1.415(14)
C12 H12A 0.9500
C13 C14 1.350(13)
C13 H13A 0.9500
C14 C15 1.379(12)
C14 H14A 0.9500
C16 C17 1.517(12)
C17 C18 1.383(12)
C18 C19 1.375(12)
C18 H18A 0.9500
C19 C20 1.394(12)
C19 H19A 0.9500
C20 C21 1.369(12)
C20 H20A 0.9500
C21 C22 1.484(11)
C22 C23 1.383(11)
C23 C24 1.439(11)
C23 H23A 0.9500
C24 C25 1.489(11)
C25 C30 1.388(12)
C25 C26 1.393(12)
C26 C27 1.384(12)
C26 H26A 0.9500
C27 C28 1.358(13)
C27 H27A 0.9500
C28 C29 1.370(14)
C28 H28A 0.9500
C29 C30 1.405(12)
C29 H29A 0.9500
C31 C32 1.508(11)
C32 C33 1.389(11)
C33 C34 1.400(11)
C33 H33A 0.9500
C34 C35 1.382(11)
C34 H34A 0.9500
C35 C36 1.368(11)
C35 H35A 0.9500
C36 C37 1.492(11)
C37 C38 1.384(11)
C38 C39 1.424(12)
C38 H38A 0.9500
C39 C40 1.486(11)
C40 C45 1.405(12)
C40 C41 1.407(12)
C41 C42 1.394(12)
C41 H41A 0.9500
C42 C43 1.394(13)
C42 H42A 0.9500
C43 C44 1.351(13)
C43 H43A 0.9500
C44 C45 1.367(11)
C44 H44A 0.9500
C46 C47 1.366(12)
C46 H46A 0.9500
C47 C48 1.360(15)
C47 H47A 0.9500
C48 C49 1.403(14)
C48 H48A 0.9500
C49 C50 1.380(13)
C49 H49A 0.9500
C50 H50A 0.9500
N1S C1S 1.281(12)
N1S C5S 1.312(15)
C1S C2S 1.337(13)
C1S H1SA 0.9500
C2S C3S 1.316(14)
C2S H2SA 0.9500
C3S C4S 1.422(16)
C3S H3SA 0.9500
C4S C5S 1.427(17)
C4S H4SA 0.9500
C5S H5SA 0.9500
N2S C10S 1.293(13)
N2S C6S 1.325(13)
C6S C7S 1.379(14)
C6S H6SA 0.9500
C7S C8S 1.325(16)
C7S H7SA 0.9500
C8S C9S 1.352(17)
C8S H8SA 0.9500
C9S C10S 1.366(14)
C9S H9SA 0.9500
C10S H10A 0.9500
N3S C11S 1.365(13)
N3S C15S 1.411(14)
C11S C12S 1.339(16)
C11S H11B 0.9500
C12S C13S 1.340(16)
C12S H12B 0.9500
C13S C14S 1.307(15)
C13S H13B 0.9500
C14S C15S 1.390(16)
C14S H14B 0.9500
C15S H15A 0.9500
N4S C16S 1.3900
N4S C20S 1.3900
C16S C17S 1.3900
C16S H16A 0.9500
C17S C18S 1.3900
C17S H17A 0.9500
C18S C19S 1.3900
C18S H18B 0.9500
C19S C20S 1.3900
C19S H19B 0.9500
C20S H20B 0.9500
N5S C21S 1.3900
N5S C25S 1.3900
C21S C22S 1.3900
C21S H21A 0.9500
C22S C23S 1.3900
C22S H22A 0.9500
C23S C24S 1.3900
C23S H23B 0.9500
C24S C25S 1.3900
C24S H24A 0.9500
C25S H25A 0.9500

loop_
_platon_squeeze_void_nr
_platon_squeeze_void_average_x
_platon_squeeze_void_average_y
_platon_squeeze_void_average_z
_platon_squeeze_void_volume
_platon_squeeze_void_count_electrons
1 0.500 0.654 0.250 457.7 11.9
2 0.500 0.846 0.750 457.7 11.6
